data_7115058
loop_
_publ_author_name
'Smith, Jeremy M.'
'Lachicotte, Rene J.'
'Holland, Patrick L.'

_publ_section_title
;
 Tuning metal coordination number by ancillary ligand steric effects:
 synthesis of a three-coordinate iron(ii) complex
;
_journal_issue 17
_journal_name_full 'Chemical Communications'
_journal_page_first 1542
_journal_paper_doi 10.1039/b103635c
_journal_year 2001
_chemical_formula_sum 'C37 H57 Cl2 Fe Li N2 O2'
_chemical_formula_weight 695.54
_chemical_name_systematic
; 
? 
;
_space_group_IT_number 19
_symmetry_space_group_name_Hall 'P 2ac 2ab'
_symmetry_space_group_name_H-M 'P 21 21 21'
_atom_sites_solution_hydrogens geom
_atom_sites_solution_primary direct
_atom_sites_solution_secondary difmap
_audit_creation_method SHELXL-97
_cell_angle_alpha 90.00
_cell_angle_beta 90.00
_cell_angle_gamma 90.00
_cell_formula_units_Z 12
_cell_length_a 16.7761(8)
_cell_length_b 19.0238(9)
_cell_length_c 36.8905(19)
_cell_measurement_reflns_used 8196
_cell_measurement_temperature 193(2)
_cell_measurement_theta_max 23
_cell_measurement_theta_min 2
_cell_volume 11773.4(10)
_computing_cell_refinement SAINT
_computing_data_collection SMART
_computing_data_reduction SAINT
_computing_molecular_graphics ORTEP32
_computing_structure_refinement 'SHELXL-97 (Sheldrick, 1997)'
_computing_structure_solution 'SHELXS-97 (Sheldrick, 1990)'
_diffrn_ambient_temperature 193(2)
_diffrn_measured_fraction_theta_full 0.999
_diffrn_measured_fraction_theta_max 0.999
_diffrn_radiation_monochromator graphite
_diffrn_radiation_source 'fine-focus sealed tube'
_diffrn_radiation_type MoK\a
_diffrn_radiation_wavelength 0.71073
_diffrn_reflns_av_R_equivalents 0.0520
_diffrn_reflns_av_sigmaI/netI 0.0713
_diffrn_reflns_limit_h_max 18
_diffrn_reflns_limit_h_min -18
_diffrn_reflns_limit_k_max 21
_diffrn_reflns_limit_k_min -21
_diffrn_reflns_limit_l_max 41
_diffrn_reflns_limit_l_min -21
_diffrn_reflns_number 53706
_diffrn_reflns_theta_full 23.28
_diffrn_reflns_theta_max 23.28
_diffrn_reflns_theta_min 1.33
_exptl_absorpt_coefficient_mu 0.552
_exptl_absorpt_correction_T_max 0.999
_exptl_absorpt_correction_T_min 0.893
_exptl_absorpt_correction_type empirical
_exptl_absorpt_process_details SADABS
_exptl_crystal_colour yellow
_exptl_crystal_density_diffrn 1.177
_exptl_crystal_density_method 'not measured'
_exptl_crystal_description block
_exptl_crystal_F_000 4464
_exptl_crystal_size_max 0.60
_exptl_crystal_size_mid 0.52
_exptl_crystal_size_min 0.42
_refine_diff_density_max 0.251
_refine_diff_density_min -0.211
_refine_diff_density_rms 0.040
_refine_ls_abs_structure_details 'Flack H D (1983), Acta Cryst. A39, 876-881'
_refine_ls_abs_structure_Flack 0.461(13)
_refine_ls_extinction_method none
_refine_ls_goodness_of_fit_ref 0.942
_refine_ls_hydrogen_treatment mixed
_refine_ls_matrix_type full
_refine_ls_number_parameters 1217
_refine_ls_number_reflns 16937
_refine_ls_number_restraints 0
_refine_ls_restrained_S_all 0.942
_refine_ls_R_factor_all 0.0787
_refine_ls_R_factor_gt 0.0447
_refine_ls_shift/su_max 0.136
_refine_ls_shift/su_mean 0.005
_refine_ls_structure_factor_coef Fsqd
_refine_ls_weighting_details 'calc w=1/[\s^2^(Fo^2^)+(0.0424P)^2^+0.0000P] where P=(Fo^2^+2Fc^2^)/3'
_refine_ls_weighting_scheme calc
_refine_ls_wR_factor_gt 0.0822
_refine_ls_wR_factor_ref 0.0910
_reflns_number_gt 11681
_reflns_number_total 16937
_reflns_threshold_expression >2sigma(I)
_cod_data_source_file b103635c.txt
_cod_data_source_block rene
_cod_original_sg_symbol_H-M P2(1)2(1)2(1)
_cod_database_code 7115058

loop_
_symmetry_equiv_pos_as_xyz
'x, y, z'
'-x+1/2, -y, z+1/2'
'-x, y+1/2, -z+1/2'
'x+1/2, -y+1/2, -z'

loop_
_atom_site_label
_atom_site_type_symbol
_atom_site_fract_x
_atom_site_fract_y
_atom_site_fract_z
_atom_site_U_iso_or_equiv
_atom_site_adp_type
_atom_site_occupancy
_atom_site_symmetry_multiplicity
_atom_site_calc_flag
_atom_site_refinement_flags
Fe1 Fe 0.47377(4) 0.86424(3) 0.193169(15) 0.03675(16) Uani 1 1 d .
Cl11 Cl 0.47643(8) 0.75343(6) 0.21934(3) 0.0578(3) Uani 1 1 d .
Cl21 Cl 0.61154(6) 0.88048(7) 0.19107(4) 0.0633(4) Uani 1 1 d .
O1 O 0.6754(2) 0.7649(2) 0.25865(10) 0.0884(12) Uani 1 1 d .
O2 O 0.6596(2) 0.70338(19) 0.17920(10) 0.0768(11) Uani 1 1 d .
N11 N 0.41368(19) 0.94017(17) 0.21879(9) 0.0336(8) Uani 1 1 d .
N21 N 0.40804(18) 0.87299(17) 0.14806(8) 0.0334(8) Uani 1 1 d .
Li1 Li 0.6159(5) 0.7643(5) 0.2140(2) 0.065(2) Uani 1 1 d .
Fe2 Fe 0.03747(3) 0.63322(3) 0.144590(16) 0.03885(16) Uani 1 1 d .
Cl3 Cl -0.10028(6) 0.63040(7) 0.15037(4) 0.0672(4) Uani 1 1 d .
Cl4 Cl 0.04375(7) 0.74227(6) 0.11651(3) 0.0588(3) Uani 1 1 d .
O3S O -0.1410(2) 0.7082(2) 0.06614(11) 0.0847(12) Uani 1 1 d .
O4S O -0.1463(3) 0.8090(2) 0.13472(15) 0.1087(15) Uani 1 1 d .
N12 N 0.08822(19) 0.55180(17) 0.11934(9) 0.0368(9) Uani 1 1 d .
N22 N 0.10307(18) 0.62107(18) 0.18946(9) 0.0377(9) Uani 1 1 d .
Li2 Li -0.0970(5) 0.7308(5) 0.1126(3) 0.073(3) Uani 1 1 d .
Fe3 Fe 0.02975(4) 0.12614(3) 0.020319(15) 0.03820(15) Uani 1 1 d .
Cl13 Cl -0.08481(7) 0.06520(6) 0.03662(4) 0.0578(3) Uani 1 1 d .
Cl23 Cl -0.01141(8) 0.23516(6) 0.04185(3) 0.0653(4) Uani 1 1 d .
O5S O -0.1571(3) 0.1705(2) 0.10590(10) 0.0934(14) Uani 1 1 d .
O6S O -0.2202(3) 0.1942(2) 0.02424(12) 0.0888(12) Uani 1 1 d .
N13 N 0.1281(2) 0.07918(17) 0.03899(9) 0.0387(9) Uani 1 1 d .
N23 N 0.06928(19) 0.12740(17) -0.03122(8) 0.0360(8) Uani 1 1 d .
Li3 Li -0.1283(5) 0.1757(5) 0.0563(2) 0.069(3) Uani 1 1 d .
C17S C -0.1370(8) 0.1151(5) 0.1284(2) 0.267(8) Uani 1 1 d .
H17A H -0.0782 0.1113 0.1295 0.320 Uiso 1 1 calc R
H17E H -0.1577 0.0709 0.1178 0.320 Uiso 1 1 calc R
C18S C -0.1666(5) 0.1220(4) 0.16354(18) 0.114(2) Uani 1 1 d .
H18A H -0.1229 0.1205 0.1816 0.137 Uiso 1 1 calc R
H18B H -0.2054 0.0843 0.1691 0.137 Uiso 1 1 calc R
C19S C -0.2056(5) 0.1914(4) 0.16330(18) 0.115(3) Uani 1 1 d .
H19A H -0.1874 0.2203 0.1840 0.138 Uiso 1 1 calc R
H19B H -0.2643 0.1865 0.1645 0.138 Uiso 1 1 calc R
C20S C -0.1806(5) 0.2234(3) 0.12807(19) 0.110(2) Uani 1 1 d .
H20A H -0.2256 0.2494 0.1171 0.132 Uiso 1 1 calc R
H20B H -0.1360 0.2567 0.1320 0.132 Uiso 1 1 calc R
C21S C -0.2788(4) 0.1396(5) 0.0189(2) 0.123(3) Uani 1 1 d .
H21A H -0.2553 0.0928 0.0240 0.147 Uiso 1 1 calc R
H21B H -0.3250 0.1467 0.0352 0.147 Uiso 1 1 calc R
C22S C -0.3030(7) 0.1446(6) -0.0186(3) 0.191(5) Uani 1 1 d .
H22A H -0.2894 0.1003 -0.0313 0.229 Uiso 1 1 calc R
H22B H -0.3615 0.1509 -0.0198 0.229 Uiso 1 1 calc R
C23S C -0.2681(6) 0.1970(6) -0.0347(3) 0.183(5) Uani 1 1 d .
H23A H -0.3074 0.2344 -0.0401 0.219 Uiso 1 1 calc R
H23B H -0.2442 0.1811 -0.0579 0.219 Uiso 1 1 calc R
C24S C -0.2054(5) 0.2245(4) -0.0104(2) 0.132(3) Uani 1 1 d .
H24A H -0.1520 0.2109 -0.0194 0.158 Uiso 1 1 calc R
H24B H -0.2082 0.2764 -0.0091 0.158 Uiso 1 1 calc R
C17 C 0.2719(2) 0.0505(3) 0.03931(13) 0.0605(14) Uani 1 1 d .
H17B H 0.2605 0.0382 0.0646 0.091 Uiso 1 1 calc R
H17C H 0.3122 0.0877 0.0386 0.091 Uiso 1 1 calc R
H17D H 0.2919 0.0089 0.0265 0.091 Uiso 1 1 calc R
C18 C 0.1202(2) 0.0470(2) 0.07424(12) 0.0395(11) Uani 1 1 d .
C19 C 0.0103(2) 0.1358(2) -0.05909(11) 0.0394(11) Uani 1 1 d .
C27 C 0.1965(3) 0.0759(2) 0.02124(12) 0.0432(11) Uani 1 1 d .
C28 C 0.0881(3) -0.0215(2) 0.07656(12) 0.0433(11) Uani 1 1 d .
C29 C -0.0342(3) 0.0764(2) -0.06921(11) 0.0421(11) Uani 1 1 d .
C37 C 0.2034(2) 0.0966(2) -0.01545(12) 0.0463(12) Uani 1 1 d .
H37A H 0.2564 0.0979 -0.0245 0.056 Uiso 1 1 calc R
C38 C 0.0737(3) -0.0505(3) 0.11004(13) 0.0533(13) Uani 1 1 d .
H38A H 0.0543 -0.0973 0.1118 0.064 Uiso 1 1 calc R
C39 C -0.0911(3) 0.0844(3) -0.09601(13) 0.0576(14) Uani 1 1 d .
H39A H -0.1215 0.0448 -0.1034 0.069 Uiso 1 1 calc R
C47 C 0.1454(3) 0.1150(2) -0.04016(11) 0.0416(11) Uani 1 1 d .
C48 C 0.0875(3) -0.0122(3) 0.14098(15) 0.0628(14) Uani 1 1 d .
H48A H 0.0753 -0.0319 0.1640 0.075 Uiso 1 1 calc R
C49 C -0.1047(3) 0.1481(3) -0.11218(13) 0.0700(16) Uani 1 1 d .
H49A H -0.1439 0.1518 -0.1307 0.084 Uiso 1 1 calc R
C57 C 0.1700(3) 0.1211(3) -0.07944(12) 0.0677(15) Uani 1 1 d .
H57A H 0.1239 0.1349 -0.0941 0.102 Uiso 1 1 calc R
H57B H 0.1902 0.0756 -0.0879 0.102 Uiso 1 1 calc R
H57C H 0.2120 0.1566 -0.0818 0.102 Uiso 1 1 calc R
C58 C 0.1190(3) 0.0550(3) 0.13896(12) 0.0514(13) Uani 1 1 d .
H58A H 0.1288 0.0807 0.1606 0.062 Uiso 1 1 calc R
C59 C -0.0625(3) 0.2065(3) -0.10192(13) 0.0622(15) Uani 1 1 d .
H59A H -0.0726 0.2504 -0.1133 0.075 Uiso 1 1 calc R
C68 C 0.1364(3) 0.0852(2) 0.10557(12) 0.0446(12) Uani 1 1 d .
C69 C -0.0042(3) 0.2020(2) -0.07462(12) 0.0479(13) Uani 1 1 d .
C78 C 0.0747(3) -0.0657(2) 0.04246(13) 0.0558(13) Uani 1 1 d .
H78A H 0.0695 -0.0324 0.0216 0.067 Uiso 1 1 calc R
C79 C -0.0211(3) 0.0044(2) -0.05183(12) 0.0479(12) Uani 1 1 d .
H79A H 0.0025 0.0128 -0.0273 0.057 Uiso 1 1 calc R
C88 C -0.0012(3) -0.1094(2) 0.04376(14) 0.0711(16) Uani 1 1 d .
H88A H -0.0061 -0.1366 0.0213 0.107 Uiso 1 1 calc R
H88B H -0.0473 -0.0782 0.0463 0.107 Uiso 1 1 calc R
H88C H 0.0011 -0.1415 0.0645 0.107 Uiso 1 1 calc R
C89 C -0.0980(3) -0.0371(2) -0.04622(13) 0.0633(14) Uani 1 1 d .
H89A H -0.0857 -0.0825 -0.0350 0.095 Uiso 1 1 calc R
H89B H -0.1239 -0.0449 -0.0697 0.095 Uiso 1 1 calc R
H89C H -0.1339 -0.0105 -0.0304 0.095 Uiso 1 1 calc R
C98 C 0.1451(3) -0.1137(3) 0.03434(16) 0.0875(19) Uani 1 1 d .
H98A H 0.1339 -0.1413 0.0125 0.131 Uiso 1 1 calc R
H98B H 0.1537 -0.1456 0.0549 0.131 Uiso 1 1 calc R
H98C H 0.1931 -0.0853 0.0305 0.131 Uiso 1 1 calc R
C99 C 0.0392(3) -0.0387(3) -0.07333(14) 0.0752(16) Uani 1 1 d .
H99A H 0.0882 -0.0114 -0.0765 0.113 Uiso 1 1 calc R
H99B H 0.0169 -0.0504 -0.0971 0.113 Uiso 1 1 calc R
H99C H 0.0513 -0.0822 -0.0602 0.113 Uiso 1 1 calc R
C108 C 0.1734(3) 0.1579(3) 0.10539(14) 0.0636(15) Uani 1 1 d .
H10G H 0.1813 0.1718 0.0795 0.076 Uiso 1 1 calc R
C109 C 0.0407(3) 0.2669(2) -0.06480(12) 0.0608(14) Uani 1 1 d .
H10H H 0.0830 0.2535 -0.0470 0.073 Uiso 1 1 calc R
C118 C 0.2550(3) 0.1591(3) 0.12377(15) 0.0875(19) Uani 1 1 d .
H11R H 0.2767 0.2069 0.1230 0.131 Uiso 1 1 calc R
H11S H 0.2911 0.1270 0.1111 0.131 Uiso 1 1 calc R
H11T H 0.2494 0.1441 0.1491 0.131 Uiso 1 1 calc R
C119 C -0.0115(3) 0.3219(2) -0.04724(13) 0.0794(17) Uani 1 1 d .
H11U H -0.0379 0.3017 -0.0260 0.119 Uiso 1 1 calc R
H11V H -0.0519 0.3378 -0.0646 0.119 Uiso 1 1 calc R
H11W H 0.0213 0.3620 -0.0398 0.119 Uiso 1 1 calc R
C128 C 0.1187(4) 0.2127(3) 0.12283(14) 0.0842(19) Uani 1 1 d .
H12O H 0.0665 0.2118 0.1109 0.126 Uiso 1 1 calc R
H12P H 0.1424 0.2595 0.1201 0.126 Uiso 1 1 calc R
H12Q H 0.1122 0.2020 0.1486 0.126 Uiso 1 1 calc R
C129 C 0.0821(3) 0.2994(3) -0.09827(13) 0.0758(17) Uani 1 1 d .
H12R H 0.1161 0.2640 -0.1098 0.114 Uiso 1 1 calc R
H12S H 0.1148 0.3394 -0.0906 0.114 Uiso 1 1 calc R
H12T H 0.0417 0.3154 -0.1156 0.114 Uiso 1 1 calc R
C9S C -0.1402(4) 0.6379(4) 0.0527(2) 0.128(3) Uani 1 1 d .
H9SA H -0.1838 0.6100 0.0637 0.154 Uiso 1 1 calc R
H9SB H -0.0888 0.6148 0.0583 0.154 Uiso 1 1 calc R
C10S C -0.1515(6) 0.6440(6) 0.0132(2) 0.208(6) Uani 1 1 d .
H10C H -0.1005 0.6362 0.0003 0.250 Uiso 1 1 calc R
H10D H -0.1909 0.6091 0.0046 0.250 Uiso 1 1 calc R
C11S C -0.1803(6) 0.7150(6) 0.0071(2) 0.184(5) Uani 1 1 d .
H11J H -0.1472 0.7386 -0.0115 0.221 Uiso 1 1 calc R
H11K H -0.2361 0.7138 -0.0017 0.221 Uiso 1 1 calc R
C12S C -0.1758(6) 0.7526(4) 0.0405(2) 0.171(4) Uani 1 1 d .
H12G H -0.1431 0.7956 0.0375 0.206 Uiso 1 1 calc R
H12N H -0.2298 0.7667 0.0486 0.206 Uiso 1 1 calc R
C13S C -0.1705(6) 0.8704(5) 0.1223(3) 0.203(5) Uani 1 1 d .
H13A H -0.2260 0.8663 0.1134 0.243 Uiso 1 1 calc R
H13B H -0.1364 0.8848 0.1017 0.243 Uiso 1 1 calc R
C14S C -0.1662(9) 0.9241(5) 0.1513(5) 0.240(9) Uani 1 1 d .
H14A H -0.1232 0.9584 0.1465 0.288 Uiso 1 1 calc R
H14B H -0.2175 0.9495 0.1537 0.288 Uiso 1 1 calc R
C15S C -0.1496(8) 0.8837(7) 0.1828(4) 0.254(9) Uani 1 1 d .
H15A H -0.1015 0.9020 0.1952 0.304 Uiso 1 1 calc R
H15B H -0.1950 0.8861 0.1999 0.304 Uiso 1 1 calc R
C16S C -0.1379(8) 0.8182(6) 0.1723(3) 0.224(6) Uani 1 1 d .
H16A H -0.1764 0.7873 0.1849 0.269 Uiso 1 1 calc R
H16B H -0.0836 0.8035 0.1796 0.269 Uiso 1 1 calc R
C14 C 0.1938(3) 0.4644(2) 0.10748(12) 0.0579(14) Uani 1 1 d .
H14C H 0.1620 0.4571 0.0855 0.087 Uiso 1 1 calc R
H14D H 0.1965 0.4205 0.1213 0.087 Uiso 1 1 calc R
H14E H 0.2478 0.4790 0.1007 0.087 Uiso 1 1 calc R
C15 C 0.0488(2) 0.5242(2) 0.08807(13) 0.0432(12) Uani 1 1 d .
C16 C 0.0740(2) 0.6565(2) 0.22118(11) 0.0377(11) Uani 1 1 d .
C24 C 0.1554(3) 0.5213(2) 0.13058(13) 0.0429(12) Uani 1 1 d .
C25 C 0.0690(3) 0.5481(3) 0.05311(13) 0.0526(13) Uani 1 1 d .
C26 C 0.0990(3) 0.7248(3) 0.22958(12) 0.0470(12) Uani 1 1 d .
C34 C 0.1931(2) 0.5386(2) 0.16289(12) 0.0407(12) Uani 1 1 d .
H34A H 0.2438 0.5173 0.1662 0.049 Uiso 1 1 calc R
C35 C 0.0283(3) 0.5189(3) 0.02376(14) 0.0700(15) Uani 1 1 d .
H35A H 0.0412 0.5345 0.0000 0.084 Uiso 1 1 calc R
C36 C 0.0642(3) 0.7579(3) 0.25924(15) 0.0744(17) Uani 1 1 d .
H36A H 0.0802 0.8043 0.2654 0.089 Uiso 1 1 calc R
C44 C 0.1690(2) 0.5821(2) 0.19115(13) 0.0433(12) Uani 1 1 d .
C45 C -0.0286(4) 0.4691(3) 0.02774(17) 0.0849(18) Uani 1 1 d .
H45A H -0.0539 0.4493 0.0071 0.102 Uiso 1 1 calc R
C46 C 0.0067(3) 0.7245(4) 0.27982(16) 0.0806(19) Uani 1 1 d .
H46A H -0.0158 0.7477 0.3002 0.097 Uiso 1 1 calc R
C54 C 0.2201(3) 0.5826(3) 0.22508(12) 0.0553(14) Uani 1 1 d .
H54A H 0.1970 0.6151 0.2428 0.083 Uiso 1 1 calc R
H54B H 0.2742 0.5980 0.2189 0.083 Uiso 1 1 calc R
H54C H 0.2220 0.5352 0.2354 0.083 Uiso 1 1 calc R
C55 C -0.0495(3) 0.4475(3) 0.06213(18) 0.0779(18) Uani 1 1 d .
H55A H -0.0903 0.4133 0.0648 0.094 Uiso 1 1 calc R
C56 C -0.0177(3) 0.6586(3) 0.27107(15) 0.0779(18) Uani 1 1 d .
H56A H -0.0574 0.6364 0.2854 0.093 Uiso 1 1 calc R
C65 C -0.0129(3) 0.4741(2) 0.09303(15) 0.0552(13) Uani 1 1 d .
C66 C 0.0142(3) 0.6230(3) 0.24169(12) 0.0511(12) Uani 1 1 d .
C75 C 0.1318(3) 0.6029(3) 0.04613(13) 0.0612(15) Uani 1 1 d .
H75A H 0.1579 0.6145 0.0698 0.073 Uiso 1 1 calc R
C76 C 0.1611(3) 0.7640(2) 0.20824(13) 0.0517(13) Uani 1 1 d .
H76A H 0.1766 0.7337 0.1872 0.062 Uiso 1 1 calc R
C85 C 0.0960(4) 0.6708(3) 0.03075(14) 0.0868(19) Uani 1 1 d .
H85A H 0.0549 0.6885 0.0473 0.130 Uiso 1 1 calc R
H85B H 0.0722 0.6613 0.0070 0.130 Uiso 1 1 calc R
H85C H 0.1381 0.7062 0.0281 0.130 Uiso 1 1 calc R
C86 C 0.1293(3) 0.8336(3) 0.19287(14) 0.0723(16) Uani 1 1 d .
H86A H 0.0810 0.8246 0.1786 0.108 Uiso 1 1 calc R
H86B H 0.1699 0.8550 0.1773 0.108 Uiso 1 1 calc R
H86C H 0.1167 0.8657 0.2129 0.108 Uiso 1 1 calc R
C95 C 0.1957(3) 0.5766(3) 0.02047(15) 0.0887(19) Uani 1 1 d .
H95A H 0.2187 0.5331 0.0301 0.133 Uiso 1 1 calc R
H95B H 0.2375 0.6122 0.0181 0.133 Uiso 1 1 calc R
H95C H 0.1720 0.5674 -0.0034 0.133 Uiso 1 1 calc R
C96 C 0.2372(3) 0.7784(3) 0.23064(14) 0.0770(17) Uani 1 1 d .
H96A H 0.2578 0.7340 0.2403 0.116 Uiso 1 1 calc R
H96B H 0.2244 0.8101 0.2507 0.116 Uiso 1 1 calc R
H96C H 0.2775 0.8002 0.2151 0.116 Uiso 1 1 calc R
C105 C -0.0342(3) 0.4482(2) 0.13026(15) 0.0676(15) Uani 1 1 d .
H10E H -0.0165 0.4849 0.1479 0.081 Uiso 1 1 calc R
C106 C -0.0118(3) 0.5486(3) 0.23271(14) 0.0656(16) Uani 1 1 d .
H10F H -0.0003 0.5407 0.2064 0.079 Uiso 1 1 calc R
C115 C 0.0081(3) 0.3802(3) 0.14019(18) 0.103(2) Uani 1 1 d .
H11L H 0.0657 0.3862 0.1371 0.155 Uiso 1 1 calc R
H11M H -0.0107 0.3423 0.1244 0.155 Uiso 1 1 calc R
H11N H -0.0034 0.3684 0.1655 0.155 Uiso 1 1 calc R
C116 C -0.1010(3) 0.5354(3) 0.23843(15) 0.088(2) Uani 1 1 d .
H11O H -0.1136 0.4866 0.2322 0.132 Uiso 1 1 calc R
H11P H -0.1318 0.5672 0.2229 0.132 Uiso 1 1 calc R
H11Q H -0.1147 0.5439 0.2639 0.132 Uiso 1 1 calc R
C125 C -0.1251(3) 0.4387(3) 0.13526(18) 0.097(2) Uani 1 1 d .
H12H H -0.1525 0.4825 0.1289 0.146 Uiso 1 1 calc R
H12I H -0.1365 0.4267 0.1606 0.146 Uiso 1 1 calc R
H12J H -0.1440 0.4008 0.1194 0.146 Uiso 1 1 calc R
C126 C 0.0356(3) 0.4940(3) 0.25416(16) 0.096(2) Uani 1 1 d .
H12K H 0.0928 0.5017 0.2503 0.144 Uiso 1 1 calc R
H12L H 0.0212 0.4468 0.2459 0.144 Uiso 1 1 calc R
H12M H 0.0234 0.4987 0.2800 0.144 Uiso 1 1 calc R
C1S C 0.6535(5) 0.8165(5) 0.2842(2) 0.134(3) Uani 1 1 d .
H1SA H 0.6350 0.7944 0.3070 0.161 Uiso 1 1 calc R
H1SB H 0.6104 0.8467 0.2745 0.161 Uiso 1 1 calc R
C2S C 0.7269(6) 0.8580(5) 0.2905(3) 0.161(4) Uani 1 1 d .
H2SA H 0.7302 0.8980 0.2734 0.193 Uiso 1 1 calc R
H2SB H 0.7283 0.8764 0.3156 0.193 Uiso 1 1 calc R
C3S C 0.7906(6) 0.8094(6) 0.2845(3) 0.202(6) Uani 1 1 d .
H3SA H 0.8136 0.7938 0.3079 0.242 Uiso 1 1 calc R
H3SB H 0.8333 0.8315 0.2699 0.242 Uiso 1 1 calc R
C4S C 0.7556(4) 0.7489(4) 0.2648(2) 0.136(3) Uani 1 1 d .
H4SA H 0.7836 0.7416 0.2414 0.163 Uiso 1 1 calc R
H4SB H 0.7603 0.7055 0.2794 0.163 Uiso 1 1 calc R
C5S C 0.6421(5) 0.7149(4) 0.14216(16) 0.122(3) Uani 1 1 d .
H5SA H 0.5837 0.7180 0.1387 0.147 Uiso 1 1 calc R
H5SB H 0.6662 0.7597 0.1341 0.147 Uiso 1 1 calc R
C6S C 0.6733(4) 0.6585(3) 0.12151(17) 0.098(2) Uani 1 1 d .
H6SA H 0.7269 0.6701 0.1120 0.118 Uiso 1 1 calc R
H6SB H 0.6378 0.6472 0.1009 0.118 Uiso 1 1 calc R
C7S C 0.6774(4) 0.5987(3) 0.14728(19) 0.098(2) Uani 1 1 d .
H7SA H 0.7273 0.5718 0.1438 0.118 Uiso 1 1 calc R
H7SB H 0.6316 0.5666 0.1437 0.118 Uiso 1 1 calc R
C8S C 0.6750(4) 0.6306(3) 0.18442(16) 0.0889(19) Uani 1 1 d .
H8SA H 0.6323 0.6088 0.1991 0.107 Uiso 1 1 calc R
H8SB H 0.7265 0.6238 0.1970 0.107 Uiso 1 1 calc R
C11 C 0.2985(3) 1.0182(2) 0.23079(13) 0.0574(14) Uani 1 1 d .
H11A H 0.3278 1.0263 0.2534 0.086 Uiso 1 1 calc R
H11B H 0.2458 0.9988 0.2363 0.086 Uiso 1 1 calc R
H11C H 0.2924 1.0627 0.2178 0.086 Uiso 1 1 calc R
C12 C 0.4525(2) 0.9668(2) 0.25072(11) 0.0340(10) Uani 1 1 d .
C13 C 0.4404(2) 0.8375(2) 0.11709(11) 0.0363(11) Uani 1 1 d .
C21 C 0.3443(3) 0.9666(2) 0.20736(12) 0.0371(11) Uani 1 1 d .
C22 C 0.5061(2) 1.0230(2) 0.24657(11) 0.0386(11) Uani 1 1 d .
C23 C 0.5024(2) 0.8703(2) 0.09796(11) 0.0418(12) Uani 1 1 d .
C31 C 0.3101(2) 0.9497(2) 0.17384(12) 0.0392(11) Uani 1 1 d .
H31A H 0.2592 0.9697 0.1695 0.047 Uiso 1 1 calc R
C32 C 0.5455(3) 1.0481(2) 0.27701(13) 0.0531(13) Uani 1 1 d .
H32A H 0.5802 1.0874 0.2749 0.064 Uiso 1 1 calc R
C33 C 0.5382(3) 0.8339(2) 0.07005(12) 0.0530(13) Uani 1 1 d .
H33A H 0.5807 0.8552 0.0570 0.064 Uiso 1 1 calc R
C41 C 0.3395(2) 0.9081(2) 0.14620(12) 0.0352(11) Uani 1 1 d .
C42 C 0.5349(3) 1.0167(3) 0.31037(13) 0.0577(13) Uani 1 1 d .
H42A H 0.5639 1.0330 0.3308 0.069 Uiso 1 1 calc R
C43 C 0.5132(3) 0.7670(3) 0.06071(12) 0.0595(14) Uani 1 1 d .
H43A H 0.5391 0.7423 0.0417 0.071 Uiso 1 1 calc R
C51 C 0.2882(3) 0.9044(2) 0.11228(11) 0.0520(13) Uani 1 1 d .
H51A H 0.3139 0.8740 0.0943 0.078 Uiso 1 1 calc R
H51B H 0.2818 0.9517 0.1022 0.078 Uiso 1 1 calc R
H51C H 0.2357 0.8852 0.1185 0.078 Uiso 1 1 calc R
C52 C 0.4821(3) 0.9616(2) 0.31397(12) 0.0509(12) Uani 1 1 d .
H52A H 0.4743 0.9410 0.3372 0.061 Uiso 1 1 calc R
C53 C 0.4516(3) 0.7366(2) 0.07883(12) 0.0490(13) Uani 1 1 d .
H53A H 0.4344 0.6911 0.0717 0.059 Uiso 1 1 calc R
C62 C 0.4400(2) 0.9355(2) 0.28447(11) 0.0391(11) Uani 1 1 d .
C63 C 0.4129(2) 0.7695(2) 0.10739(11) 0.0341(10) Uani 1 1 d .
C72 C 0.5216(3) 1.0567(2) 0.20908(12) 0.0509(12) Uani 1 1 d .
H72A H 0.5074 1.0210 0.1902 0.061 Uiso 1 1 calc R
C73 C 0.5269(3) 0.9451(2) 0.10726(12) 0.0536(13) Uani 1 1 d .
H73A H 0.5210 0.9507 0.1341 0.064 Uiso 1 1 calc R
C82 C 0.6087(3) 1.0765(3) 0.20347(14) 0.0784(18) Uani 1 1 d .
H82A H 0.6153 1.0976 0.1794 0.118 Uiso 1 1 calc R
H82B H 0.6419 1.0343 0.2053 0.118 Uiso 1 1 calc R
H82C H 0.6248 1.1104 0.2221 0.118 Uiso 1 1 calc R
C83 C 0.6132(3) 0.9615(3) 0.09795(15) 0.090(2) Uani 1 1 d .
H83A H 0.6481 0.9268 0.1095 0.135 Uiso 1 1 calc R
H83B H 0.6268 1.0086 0.1067 0.135 Uiso 1 1 calc R
H83C H 0.6204 0.9596 0.0716 0.135 Uiso 1 1 calc R
C92 C 0.4679(3) 1.1215(3) 0.20303(13) 0.0754(15) Uani 1 1 d .
H92A H 0.4788 1.1416 0.1791 0.113 Uiso 1 1 calc R
H92B H 0.4790 1.1567 0.2217 0.113 Uiso 1 1 calc R
H92C H 0.4118 1.1074 0.2044 0.113 Uiso 1 1 calc R
C93 C 0.4716(4) 0.9989(2) 0.08937(14) 0.0777(17) Uani 1 1 d .
H93A H 0.4161 0.9878 0.0954 0.116 Uiso 1 1 calc R
H93B H 0.4787 0.9973 0.0630 0.116 Uiso 1 1 calc R
H93C H 0.4846 1.0461 0.0983 0.116 Uiso 1 1 calc R
C102 C 0.3821(2) 0.8760(2) 0.29010(12) 0.0458(12) Uani 1 1 d .
H10A H 0.3631 0.8604 0.2657 0.055 Uiso 1 1 calc R
C103 C 0.3464(2) 0.7323(2) 0.12713(12) 0.0432(12) Uani 1 1 d .
H10B H 0.3259 0.7645 0.1464 0.052 Uiso 1 1 calc R
C112 C 0.3089(3) 0.8994(3) 0.31195(13) 0.0675(16) Uani 1 1 d .
H11D H 0.2842 0.9400 0.3001 0.101 Uiso 1 1 calc R
H11E H 0.3254 0.9123 0.3365 0.101 Uiso 1 1 calc R
H11F H 0.2704 0.8607 0.3132 0.101 Uiso 1 1 calc R
C113 C 0.3753(3) 0.6650(2) 0.14535(13) 0.0550(13) Uani 1 1 d .
H11G H 0.4198 0.6759 0.1616 0.083 Uiso 1 1 calc R
H11H H 0.3932 0.6316 0.1268 0.083 Uiso 1 1 calc R
H11I H 0.3317 0.6441 0.1593 0.083 Uiso 1 1 calc R
C122 C 0.4203(3) 0.8123(3) 0.30884(13) 0.0674(15) Uani 1 1 d .
H12A H 0.4670 0.7970 0.2950 0.101 Uiso 1 1 calc R
H12B H 0.3815 0.7738 0.3101 0.101 Uiso 1 1 calc R
H12C H 0.4368 0.8254 0.3334 0.101 Uiso 1 1 calc R
C123 C 0.2764(3) 0.7142(3) 0.10152(14) 0.0672(15) Uani 1 1 d .
H12D H 0.2572 0.7572 0.0898 0.101 Uiso 1 1 calc R
H12E H 0.2330 0.6930 0.1155 0.101 Uiso 1 1 calc R
H12F H 0.2945 0.6809 0.0830 0.101 Uiso 1 1 calc R

loop_
_atom_site_aniso_label
_atom_site_aniso_U_11
_atom_site_aniso_U_22
_atom_site_aniso_U_33
_atom_site_aniso_U_23
_atom_site_aniso_U_13
_atom_site_aniso_U_12
Fe1 0.0386(3) 0.0393(4) 0.0324(3) -0.0026(3) -0.0055(3) 0.0084(3)
Cl11 0.0705(8) 0.0448(7) 0.0581(8) 0.0080(6) -0.0128(8) 0.0075(7)
Cl21 0.0395(6) 0.0682(9) 0.0823(10) 0.0038(8) -0.0002(7) 0.0074(7)
O1 0.075(3) 0.129(4) 0.062(3) -0.008(3) -0.018(2) 0.010(3)
O2 0.106(3) 0.076(3) 0.048(2) 0.007(2) 0.003(2) 0.042(2)
N11 0.035(2) 0.036(2) 0.029(2) -0.0047(18) 0.0006(18) -0.0024(18)
N21 0.042(2) 0.032(2) 0.026(2) -0.0027(18) -0.0014(18) 0.0030(18)
Li1 0.079(6) 0.065(6) 0.051(5) -0.002(5) -0.012(5) 0.025(5)
Fe2 0.0364(3) 0.0392(4) 0.0409(4) 0.0038(3) -0.0062(3) 0.0031(3)
Cl3 0.0368(7) 0.0741(9) 0.0907(10) 0.0233(9) -0.0014(7) 0.0059(7)
Cl4 0.0656(8) 0.0479(7) 0.0628(8) 0.0158(6) -0.0076(7) -0.0002(7)
O3S 0.090(3) 0.091(3) 0.073(3) 0.002(3) -0.032(2) 0.011(2)
O4S 0.115(3) 0.089(3) 0.122(4) -0.013(3) 0.007(3) 0.049(3)
N12 0.034(2) 0.037(2) 0.039(2) 0.0046(19) -0.0060(19) 0.0041(18)
N22 0.0316(19) 0.045(2) 0.036(2) 0.007(2) 0.0033(18) -0.0039(19)
Li2 0.075(6) 0.072(6) 0.072(6) 0.008(5) -0.016(5) 0.019(5)
Fe3 0.0411(3) 0.0387(4) 0.0348(3) 0.0008(3) 0.0026(3) 0.0054(4)
Cl13 0.0462(7) 0.0536(8) 0.0736(9) -0.0088(7) 0.0181(7) 0.0020(6)
Cl23 0.0935(10) 0.0417(7) 0.0607(8) -0.0065(6) 0.0054(8) 0.0098(7)
O5S 0.155(4) 0.072(3) 0.053(3) 0.008(2) 0.036(3) 0.033(3)
O6S 0.089(3) 0.101(3) 0.076(3) -0.004(3) -0.003(3) 0.028(3)
N13 0.041(2) 0.040(2) 0.035(2) 0.0022(19) -0.004(2) -0.0027(18)
N23 0.040(2) 0.040(2) 0.029(2) 0.0038(18) -0.0035(18) -0.0024(18)
Li3 0.078(6) 0.065(6) 0.065(6) 0.002(5) 0.011(5) 0.025(5)
C17S 0.53(2) 0.173(9) 0.099(7) 0.078(7) 0.156(10) 0.193(12)
C18S 0.149(6) 0.116(6) 0.076(5) 0.013(5) 0.023(5) 0.023(6)
C19S 0.136(6) 0.136(7) 0.074(5) -0.010(5) 0.021(5) 0.032(6)
C20S 0.157(7) 0.075(5) 0.098(6) -0.002(4) 0.020(5) 0.018(5)
C21S 0.077(4) 0.180(8) 0.111(7) 0.038(7) 0.004(5) 0.004(6)
C22S 0.282(14) 0.184(11) 0.107(8) 0.005(8) -0.073(9) -0.024(10)
C23S 0.179(10) 0.249(13) 0.121(8) 0.097(9) -0.021(8) -0.030(9)
C24S 0.155(7) 0.099(6) 0.141(8) 0.056(6) -0.036(7) -0.001(5)
C17 0.045(3) 0.081(4) 0.056(3) 0.010(3) 0.000(3) 0.005(3)
C18 0.035(2) 0.046(3) 0.037(3) 0.007(2) 0.001(2) 0.011(2)
C19 0.044(3) 0.042(3) 0.032(2) 0.001(2) 0.004(2) 0.000(2)
C27 0.038(3) 0.053(3) 0.039(3) 0.005(2) -0.002(3) -0.006(2)
C28 0.043(3) 0.040(3) 0.047(3) 0.006(3) -0.009(2) -0.001(2)
C29 0.036(3) 0.053(3) 0.038(3) -0.003(2) 0.008(3) 0.003(3)
C37 0.025(2) 0.071(3) 0.042(3) 0.004(3) 0.008(2) -0.001(2)
C38 0.063(3) 0.047(3) 0.050(3) 0.017(3) -0.007(3) 0.001(3)
C39 0.055(3) 0.072(4) 0.046(3) 0.001(3) -0.003(3) -0.007(3)
C47 0.042(3) 0.050(3) 0.033(3) 0.004(2) 0.005(2) -0.003(2)
C48 0.069(3) 0.072(4) 0.048(3) 0.025(3) 0.009(3) 0.017(3)
C49 0.065(4) 0.101(5) 0.044(3) 0.019(3) -0.015(3) 0.009(3)
C57 0.051(3) 0.100(4) 0.051(3) 0.010(3) 0.015(3) 0.008(3)
C58 0.060(3) 0.065(4) 0.029(3) 0.003(3) -0.002(3) 0.019(3)
C59 0.073(4) 0.062(4) 0.051(3) 0.015(3) -0.009(3) 0.005(3)
C68 0.054(3) 0.047(3) 0.033(3) 0.002(3) 0.000(3) 0.007(2)
C69 0.054(3) 0.052(3) 0.038(3) 0.008(3) -0.002(3) 0.003(2)
C78 0.065(3) 0.047(3) 0.055(3) 0.012(3) -0.009(3) 0.000(3)
C79 0.053(3) 0.045(3) 0.046(3) -0.002(2) -0.001(3) -0.004(3)
C88 0.083(4) 0.048(3) 0.083(4) 0.009(3) -0.022(3) -0.012(3)
C89 0.068(3) 0.057(3) 0.064(4) -0.007(3) 0.005(3) -0.011(3)
C98 0.075(4) 0.094(4) 0.093(5) -0.037(4) -0.017(4) 0.009(4)
C99 0.065(3) 0.067(3) 0.094(4) -0.015(3) 0.013(4) 0.017(3)
C108 0.088(4) 0.058(4) 0.045(3) -0.010(3) 0.002(3) 0.002(3)
C109 0.093(4) 0.049(3) 0.041(3) 0.011(3) -0.007(3) -0.007(3)
C118 0.086(4) 0.090(5) 0.087(4) -0.008(4) -0.013(4) -0.030(3)
C119 0.123(5) 0.049(3) 0.066(4) 0.008(3) 0.011(4) 0.007(3)
C128 0.129(5) 0.064(4) 0.059(4) -0.012(3) -0.007(4) 0.015(4)
C129 0.100(4) 0.063(4) 0.064(4) 0.008(3) -0.002(4) -0.016(3)
C9S 0.114(6) 0.150(8) 0.119(7) -0.051(6) -0.030(5) 0.054(6)
C10S 0.251(12) 0.250(13) 0.125(8) -0.089(9) -0.130(8) 0.131(10)
C11S 0.194(10) 0.272(15) 0.086(7) 0.029(9) -0.036(7) -0.038(10)
C12S 0.255(11) 0.143(8) 0.116(7) 0.061(7) -0.112(8) -0.061(7)
C13S 0.250(11) 0.101(7) 0.257(14) 0.028(9) 0.073(10) 0.078(9)
C14S 0.213(13) 0.068(7) 0.44(3) 0.003(11) 0.080(15) 0.013(7)
C15S 0.204(11) 0.184(13) 0.37(2) -0.211(16) -0.020(14) -0.004(12)
C16S 0.330(16) 0.221(13) 0.121(9) -0.074(9) 0.011(10) 0.120(11)
C14 0.056(3) 0.065(3) 0.053(3) 0.005(3) -0.005(3) 0.019(3)
C15 0.037(3) 0.045(3) 0.047(3) -0.006(2) -0.010(3) 0.011(2)
C16 0.029(2) 0.052(3) 0.032(3) 0.004(2) -0.001(2) -0.002(2)
C24 0.036(3) 0.044(3) 0.049(3) 0.005(2) 0.005(3) -0.003(2)
C25 0.051(3) 0.061(3) 0.046(3) -0.013(3) -0.015(3) 0.007(3)
C26 0.047(3) 0.054(3) 0.040(3) -0.003(3) -0.004(3) 0.002(3)
C34 0.027(2) 0.052(3) 0.042(3) 0.004(3) -0.008(2) 0.008(2)
C35 0.065(3) 0.094(4) 0.051(3) -0.012(3) -0.019(3) -0.001(4)
C36 0.083(4) 0.068(4) 0.072(4) -0.016(4) 0.009(4) -0.010(3)
C44 0.035(3) 0.048(3) 0.046(3) 0.015(3) -0.005(3) -0.002(2)
C45 0.080(4) 0.099(5) 0.075(5) -0.038(4) -0.011(4) -0.004(4)
C46 0.072(4) 0.103(5) 0.067(4) -0.031(4) 0.023(3) -0.006(4)
C54 0.047(3) 0.074(4) 0.045(3) 0.007(3) -0.016(3) 0.005(3)
C55 0.051(3) 0.070(4) 0.113(5) -0.037(4) -0.007(4) -0.014(3)
C56 0.070(4) 0.104(5) 0.059(4) -0.001(4) 0.022(3) -0.025(4)
C65 0.044(3) 0.045(3) 0.076(4) -0.012(3) -0.001(3) -0.004(3)
C66 0.050(3) 0.057(3) 0.046(3) 0.004(3) 0.002(3) -0.011(3)
C75 0.064(3) 0.084(4) 0.036(3) 0.003(3) -0.007(3) -0.013(3)
C76 0.057(3) 0.055(3) 0.043(3) -0.001(3) -0.001(3) -0.010(3)
C85 0.132(5) 0.073(4) 0.055(4) 0.004(3) -0.020(4) 0.011(4)
C86 0.086(4) 0.058(4) 0.073(4) 0.007(3) -0.013(3) -0.013(3)
C95 0.079(4) 0.112(5) 0.074(4) 0.008(4) 0.003(4) 0.002(4)
C96 0.062(3) 0.094(5) 0.075(4) 0.004(4) -0.006(3) -0.022(3)
C105 0.059(3) 0.046(3) 0.098(5) -0.009(3) 0.005(4) -0.018(3)
C106 0.058(3) 0.079(4) 0.060(4) 0.018(3) 0.014(3) -0.011(3)
C115 0.086(4) 0.077(4) 0.146(6) 0.036(4) 0.011(4) 0.006(3)
C116 0.070(4) 0.112(5) 0.083(4) 0.016(4) 0.003(4) -0.035(4)
C125 0.062(4) 0.085(4) 0.144(6) -0.010(4) 0.017(4) -0.029(3)
C126 0.082(4) 0.080(4) 0.125(5) 0.030(4) 0.002(5) -0.015(4)
C1S 0.118(7) 0.206(9) 0.079(6) -0.030(6) -0.007(5) 0.001(7)
C2S 0.191(10) 0.154(10) 0.137(8) -0.040(7) 0.028(8) -0.061(8)
C3S 0.147(9) 0.208(13) 0.250(14) 0.002(10) -0.109(10) -0.065(9)
C4S 0.092(5) 0.164(8) 0.152(8) 0.019(7) -0.051(6) 0.028(6)
C5S 0.198(8) 0.117(6) 0.052(4) 0.007(4) 0.013(5) 0.047(6)
C6S 0.126(6) 0.094(5) 0.076(5) -0.019(4) -0.020(4) 0.005(4)
C7S 0.111(5) 0.071(5) 0.113(6) -0.014(5) -0.015(5) -0.003(4)
C8S 0.108(5) 0.074(4) 0.084(5) 0.026(4) 0.002(4) 0.017(4)
C11 0.050(3) 0.063(3) 0.059(3) -0.028(3) -0.003(3) 0.013(3)
C12 0.035(3) 0.037(3) 0.030(3) -0.009(2) -0.004(2) 0.007(2)
C13 0.045(3) 0.040(3) 0.024(2) 0.001(2) -0.003(2) 0.011(2)
C21 0.037(3) 0.040(3) 0.034(3) -0.005(2) 0.005(2) 0.003(2)
C22 0.039(3) 0.040(3) 0.037(3) -0.005(2) 0.000(2) -0.004(2)
C23 0.052(3) 0.045(3) 0.028(2) 0.011(2) 0.001(2) -0.002(2)
C31 0.037(3) 0.042(3) 0.039(3) 0.000(2) -0.005(2) 0.002(2)
C32 0.053(3) 0.052(3) 0.055(3) -0.011(3) -0.002(3) -0.020(3)
C33 0.065(3) 0.058(3) 0.036(3) 0.006(3) 0.013(3) -0.009(3)
C41 0.040(3) 0.037(3) 0.029(3) 0.000(2) -0.011(2) 0.000(2)
C42 0.062(3) 0.066(3) 0.046(3) -0.019(3) -0.008(3) -0.011(3)
C43 0.085(4) 0.050(3) 0.043(3) -0.004(3) 0.014(3) 0.009(3)
C51 0.058(3) 0.061(3) 0.038(3) 0.000(3) -0.013(3) 0.010(2)
C52 0.055(3) 0.060(3) 0.037(3) -0.006(2) -0.005(3) -0.008(3)
C53 0.069(4) 0.040(3) 0.037(3) -0.005(2) 0.000(3) -0.002(3)
C62 0.045(3) 0.043(3) 0.030(3) -0.008(2) -0.002(2) -0.002(2)
C63 0.044(3) 0.036(3) 0.022(2) 0.003(2) -0.001(2) 0.002(2)
C72 0.062(3) 0.045(3) 0.046(3) 0.000(2) 0.006(3) -0.011(3)
C73 0.072(3) 0.039(3) 0.050(3) 0.003(2) 0.012(3) -0.015(3)
C82 0.072(4) 0.097(5) 0.067(4) 0.014(4) 0.014(3) -0.024(3)
C83 0.089(4) 0.095(5) 0.086(5) -0.014(4) 0.019(4) -0.041(4)
C92 0.098(4) 0.063(3) 0.066(3) 0.015(3) -0.009(4) 0.009(4)
C93 0.120(5) 0.036(3) 0.076(4) 0.018(3) 0.003(4) -0.009(4)
C102 0.047(3) 0.050(3) 0.041(3) -0.003(3) 0.003(2) -0.010(3)
C103 0.049(3) 0.040(3) 0.041(3) -0.010(2) 0.001(2) 0.000(2)
C112 0.070(3) 0.080(4) 0.053(4) -0.008(3) 0.016(3) -0.015(3)
C113 0.070(3) 0.046(3) 0.049(3) -0.003(3) 0.003(3) -0.013(3)
C122 0.084(4) 0.060(3) 0.059(4) 0.006(3) 0.000(3) -0.015(3)
C123 0.065(3) 0.064(4) 0.072(4) -0.007(3) -0.021(3) -0.007(3)

loop_
_atom_type_symbol
_atom_type_description
_atom_type_scat_dispersion_real
_atom_type_scat_dispersion_imag
_atom_type_scat_source
C C 0.0033 0.0016 'International Tables Vol C Tables 4.2.6.8 and 6.1.1.4'
H H 0.0000 0.0000 'International Tables Vol C Tables 4.2.6.8 and 6.1.1.4'
Li Li -0.0003 0.0001 'International Tables Vol C Tables 4.2.6.8 and 6.1.1.4'
N N 0.0061 0.0033 'International Tables Vol C Tables 4.2.6.8 and 6.1.1.4'
O O 0.0106 0.0060 'International Tables Vol C Tables 4.2.6.8 and 6.1.1.4'
Cl Cl 0.1484 0.1585 'International Tables Vol C Tables 4.2.6.8 and 6.1.1.4'
Fe Fe 0.3463 0.8444 'International Tables Vol C Tables 4.2.6.8 and 6.1.1.4'

loop_
_geom_angle_atom_site_label_1
_geom_angle_atom_site_label_2
_geom_angle_atom_site_label_3
_geom_angle
N11 Fe1 N21 93.16(13)
N11 Fe1 Cl11 118.02(10)
N21 Fe1 Cl11 115.59(10)
N11 Fe1 Cl21 114.81(10)
N21 Fe1 Cl21 120.44(10)
Cl11 Fe1 Cl21 96.61(5)
N11 Fe1 Li1 134.71(18)
N21 Fe1 Li1 132.12(18)
Cl11 Fe1 Li1 48.23(18)
Cl21 Fe1 Li1 48.50(18)
Fe1 Cl11 Li1 84.6(2)
Fe1 Cl21 Li1 84.0(2)
C4S O1 C1S 107.1(5)
C4S O1 Li1 129.5(5)
C1S O1 Li1 116.2(5)
C5S O2 C8S 108.6(4)
C5S O2 Li1 119.0(4)
C8S O2 Li1 125.4(4)
C21 N11 C12 121.3(3)
C21 N11 Fe1 124.2(3)
C12 N11 Fe1 114.4(2)
C41 N21 C13 121.5(3)
C41 N21 Fe1 124.0(3)
C13 N21 Fe1 114.5(2)
O2 Li1 O1 112.7(4)
O2 Li1 Cl11 113.0(4)
O1 Li1 Cl11 116.4(4)
O2 Li1 Cl21 110.1(4)
O1 Li1 Cl21 108.4(4)
Cl11 Li1 Cl21 94.6(3)
O2 Li1 Fe1 120.1(4)
O1 Li1 Fe1 126.7(4)
Cl11 Li1 Fe1 47.22(15)
Cl21 Li1 Fe1 47.53(15)
N12 Fe2 N22 93.54(14)
N12 Fe2 Cl3 116.69(11)
N22 Fe2 Cl3 117.95(10)
N12 Fe2 Cl4 117.75(10)
N22 Fe2 Cl4 116.58(10)
Cl3 Fe2 Cl4 96.14(5)
N12 Fe2 Li2 126.0(2)
N22 Fe2 Li2 140.5(2)
Cl3 Fe2 Li2 48.35(18)
Cl4 Fe2 Li2 48.61(17)
Fe2 Cl3 Li2 84.5(2)
Fe2 Cl4 Li2 84.3(2)
C12S O3S C9S 109.7(5)
C12S O3S Li2 129.1(5)
C9S O3S Li2 121.2(5)
C13S O4S C16S 105.4(7)
C13S O4S Li2 133.0(7)
C16S O4S Li2 118.7(6)
C24 N12 C15 118.8(4)
C24 N12 Fe2 123.5(3)
C15 N12 Fe2 117.6(2)
C44 N22 C16 120.3(4)
C44 N22 Fe2 124.0(3)
C16 N22 Fe2 115.6(2)
O4S Li2 O3S 113.3(5)
O4S Li2 Cl3 111.8(5)
O3S Li2 Cl3 109.7(4)
O4S Li2 Cl4 109.7(5)
O3S Li2 Cl4 117.3(5)
Cl3 Li2 Cl4 93.5(3)
O4S Li2 Fe2 128.0(4)
O3S Li2 Fe2 118.6(4)
Cl3 Li2 Fe2 47.16(15)
Cl4 Li2 Fe2 47.13(15)
N13 Fe3 N23 93.38(14)
N13 Fe3 Cl13 111.75(10)
N23 Fe3 Cl13 121.51(10)
N13 Fe3 Cl23 121.73(11)
N23 Fe3 Cl23 114.19(10)
Cl13 Fe3 Cl23 96.36(5)
N13 Fe3 Li3 133.77(19)
N23 Fe3 Li3 132.83(19)
Cl13 Fe3 Li3 48.38(17)
Cl23 Fe3 Li3 48.02(18)
Fe3 Cl13 Li3 83.7(2)
Fe3 Cl23 Li3 84.0(2)
C20S O5S C17S 105.9(5)
C20S O5S Li3 128.2(5)
C17S O5S Li3 123.9(5)
C24S O6S C21S 106.7(5)
C24S O6S Li3 118.3(5)
C21S O6S Li3 118.9(5)
C27 N13 C18 120.4(4)
C27 N13 Fe3 124.5(3)
C18 N13 Fe3 115.1(3)
C47 N23 C19 120.0(3)
C47 N23 Fe3 123.0(3)
C19 N23 Fe3 116.8(2)
O5S Li3 O6S 112.9(5)
O5S Li3 Cl23 117.5(5)
O6S Li3 Cl23 115.7(4)
O5S Li3 Cl13 109.4(4)
O6S Li3 Cl13 102.6(4)
Cl23 Li3 Cl13 95.9(3)
O5S Li3 Fe3 127.8(4)
O6S Li3 Fe3 117.6(4)
Cl23 Li3 Fe3 48.00(16)
Cl13 Li3 Fe3 47.91(15)
O5S C17S C18S 113.5(7)
C17S C18S C19S 103.7(6)
C18S C19S C20S 104.2(6)
O5S C20S C19S 107.6(5)
C22S C21S O6S 105.9(7)
C23S C22S C21S 111.3(10)
C22S C23S C24S 108.3(8)
O6S C24S C23S 106.1(6)
C68 C18 C28 120.3(4)
C68 C18 N13 120.6(4)
C28 C18 N13 118.7(4)
C69 C19 C29 121.4(4)
C69 C19 N23 120.8(4)
C29 C19 N23 117.8(4)
N13 C27 C37 122.1(4)
N13 C27 C17 121.5(4)
C37 C27 C17 116.3(4)
C38 C28 C18 119.5(4)
C38 C28 C78 119.5(4)
C18 C28 C78 120.9(4)
C39 C29 C19 117.9(4)
C39 C29 C79 119.9(4)
C19 C29 C79 122.2(4)
C47 C37 C27 130.2(4)
C28 C38 C48 120.2(5)
C49 C39 C29 121.7(5)
N23 C47 C37 123.7(4)
N23 C47 C57 118.9(4)
C37 C47 C57 117.4(4)
C38 C48 C58 120.6(5)
C39 C49 C59 120.7(5)
C48 C58 C68 120.6(5)
C49 C59 C69 120.5(5)
C18 C68 C58 118.7(4)
C18 C68 C108 123.5(4)
C58 C68 C108 117.8(4)
C19 C69 C59 117.8(4)
C19 C69 C109 123.7(4)
C59 C69 C109 118.4(4)
C88 C78 C98 109.1(4)
C88 C78 C28 113.4(4)
C98 C78 C28 112.2(4)
C99 C79 C89 110.7(4)
C99 C79 C29 111.1(4)
C89 C79 C29 113.5(4)
C68 C108 C118 112.2(4)
C68 C108 C128 112.0(4)
C118 C108 C128 109.9(4)
C69 C109 C119 112.6(4)
C69 C109 C129 111.4(4)
C119 C109 C129 109.0(4)
O3S C9S C10S 105.6(7)
C11S C10S C9S 105.7(8)
C12S C11S C10S 108.2(8)
O3S C12S C11S 107.7(8)
O4S C13S C14S 110.1(10)
C15S C14S C13S 103.2(9)
C16S C15S C14S 107.4(13)
C15S C16S O4S 113.1(11)
C25 C15 C65 120.7(4)
C25 C15 N12 120.5(4)
C65 C15 N12 118.7(4)
C26 C16 C66 121.0(4)
C26 C16 N22 120.9(4)
C66 C16 N22 117.8(4)
N12 C24 C34 123.2(4)
N12 C24 C14 119.6(4)
C34 C24 C14 117.2(4)
C35 C25 C15 117.6(5)
C35 C25 C75 119.1(5)
C15 C25 C75 123.3(4)
C36 C26 C16 117.9(5)
C36 C26 C76 118.5(5)
C16 C26 C76 123.5(4)
C24 C34 C44 130.7(4)
C45 C35 C25 122.7(5)
C46 C36 C26 121.1(5)
N22 C44 C34 122.5(4)
N22 C44 C54 120.2(4)
C34 C44 C54 117.3(4)
C35 C45 C55 119.2(6)
C56 C46 C36 120.3(5)
C45 C55 C65 122.3(5)
C46 C56 C66 121.4(5)
C55 C65 C15 117.4(5)
C55 C65 C105 121.7(5)
C15 C65 C105 120.8(5)
C56 C66 C16 118.2(5)
C56 C66 C106 121.1(5)
C16 C66 C106 120.6(4)
C25 C75 C95 111.9(4)
C25 C75 C85 111.9(4)
C95 C75 C85 108.9(4)
C26 C76 C86 112.4(4)
C26 C76 C96 112.3(4)
C86 C76 C96 109.3(4)
C65 C105 C115 112.9(5)
C65 C105 C125 112.4(5)
C115 C105 C125 109.4(4)
C66 C106 C126 111.8(4)
C66 C106 C116 113.8(5)
C126 C106 C116 109.0(4)
O1 C1S C2S 105.1(7)
C3S C2S C1S 104.6(8)
C2S C3S C4S 106.3(8)
O1 C4S C3S 107.0(7)
C6S C5S O2 109.0(5)
C5S C6S C7S 104.7(6)
C6S C7S C8S 105.9(5)
O2 C8S C7S 106.0(5)
C62 C12 C22 121.3(4)
C62 C12 N11 120.7(4)
C22 C12 N11 117.9(4)
C23 C13 C63 121.3(4)
C23 C13 N21 118.2(4)
C63 C13 N21 120.4(4)
N11 C21 C31 123.2(4)
N11 C21 C11 120.3(4)
C31 C21 C11 116.4(4)
C32 C22 C12 118.6(4)
C32 C22 C72 120.1(4)
C12 C22 C72 121.4(4)
C33 C23 C13 118.5(4)
C33 C23 C73 121.3(4)
C13 C23 C73 120.2(4)
C41 C31 C21 129.6(4)
C42 C32 C22 120.7(4)
C23 C33 C43 121.0(5)
N21 C41 C31 123.9(4)
N21 C41 C51 120.6(4)
C31 C41 C51 115.5(4)
C32 C42 C52 119.9(4)
C53 C43 C33 119.9(5)
C42 C52 C62 121.5(4)
C43 C53 C63 122.4(4)
C52 C62 C12 117.9(4)
C52 C62 C102 119.3(4)
C12 C62 C102 122.8(4)
C53 C63 C13 116.8(4)
C53 C63 C103 120.0(4)
C13 C63 C103 123.1(4)
C82 C72 C92 110.0(4)
C82 C72 C22 112.7(4)
C92 C72 C22 111.2(4)
C23 C73 C83 113.5(4)
C23 C73 C93 111.4(4)
C83 C73 C93 110.0(4)
C62 C102 C112 111.7(4)
C62 C102 C122 112.7(4)
C112 C102 C122 109.0(4)
C63 C103 C113 111.7(3)
C63 C103 C123 111.8(4)
C113 C103 C123 108.9(4)

loop_
_geom_bond_atom_site_label_1
_geom_bond_atom_site_label_2
_geom_bond_distance
Fe1 N11 1.999(3)
Fe1 N21 2.003(3)
Fe1 Cl11 2.3190(13)
Fe1 Cl21 2.3331(13)
Fe1 Li1 3.145(8)
Cl11 Li1 2.356(9)
Cl21 Li1 2.369(9)
O1 C4S 1.398(7)
O1 C1S 1.408(8)
O1 Li1 1.925(9)
O2 C5S 1.414(6)
O2 C8S 1.421(6)
O2 Li1 1.878(9)
N11 C21 1.337(5)
N11 C12 1.439(5)
N21 C41 1.331(5)
N21 C13 1.434(5)
Fe2 N12 1.998(3)
Fe2 N22 2.001(3)
Fe2 Cl3 2.3214(12)
Fe2 Cl4 2.3210(13)
Fe2 Li2 3.151(8)
Cl3 Li2 2.365(9)
Cl4 Li2 2.376(9)
O3S C12S 1.395(7)
O3S C9S 1.426(7)
O3S Li2 1.915(10)
O4S C13S 1.318(9)
O4S C16S 1.405(9)
O4S Li2 1.887(10)
N12 C24 1.333(5)
N12 C15 1.430(5)
N22 C44 1.333(5)
N22 C16 1.436(5)
Fe3 N13 1.998(3)
Fe3 N23 2.014(3)
Fe3 Cl13 2.3237(13)
Fe3 Cl23 2.3258(13)
Fe3 Li3 3.112(8)
Cl13 Li3 2.341(8)
Cl23 Li3 2.326(10)
O5S C20S 1.355(6)
O5S C17S 1.384(8)
O5S Li3 1.895(9)
O6S C24S 1.425(8)
O6S C21S 1.444(7)
O6S Li3 1.975(10)
N13 C27 1.323(5)
N13 C18 1.443(5)
N23 C47 1.339(5)
N23 C19 1.435(5)
C17S C18S 1.394(8)
C18S C19S 1.473(8)
C19S C20S 1.496(8)
C21S C22S 1.444(10)
C22S C23S 1.301(10)
C23S C24S 1.477(10)
C17 C27 1.509(6)
C18 C68 1.391(6)
C18 C28 1.413(5)
C19 C69 1.404(6)
C19 C29 1.406(6)
C27 C37 1.414(6)
C28 C38 1.374(6)
C28 C78 1.529(6)
C29 C39 1.383(6)
C29 C79 1.528(6)
C37 C47 1.379(6)
C38 C48 1.374(6)
C39 C49 1.369(6)
C47 C57 1.511(6)
C48 C58 1.384(6)
C49 C59 1.371(6)
C58 C68 1.390(6)
C59 C69 1.406(6)
C68 C108 1.516(6)
C69 C109 1.490(6)
C78 C88 1.522(6)
C78 C98 1.523(6)
C79 C99 1.525(6)
C79 C89 1.527(6)
C108 C118 1.527(6)
C108 C128 1.531(6)
C109 C119 1.512(6)
C109 C129 1.546(6)
C9S C10S 1.473(10)
C10S C11S 1.453(11)
C11S C12S 1.429(11)
C13S C14S 1.482(16)
C14S C15S 1.422(18)
C15S C16S 1.320(12)
C14 C24 1.521(6)
C15 C25 1.409(6)
C15 C65 1.418(6)
C16 C26 1.399(6)
C16 C66 1.410(6)
C24 C34 1.389(6)
C25 C35 1.395(6)
C25 C75 1.505(6)
C26 C36 1.391(6)
C26 C76 1.503(6)
C34 C44 1.390(6)
C35 C45 1.353(7)
C36 C46 1.383(7)
C44 C54 1.517(6)
C45 C55 1.379(7)
C46 C56 1.357(7)
C55 C65 1.390(7)
C56 C66 1.385(6)
C65 C105 1.502(7)
C66 C106 1.517(7)
C75 C95 1.515(7)
C75 C85 1.534(6)
C76 C86 1.537(6)
C76 C96 1.545(6)
C105 C115 1.520(7)
C105 C125 1.547(6)
C106 C126 1.529(7)
C106 C116 1.532(7)
C1S C2S 1.481(10)
C2S C3S 1.430(11)
C3S C4S 1.484(10)
C5S C6S 1.416(7)
C6S C7S 1.484(8)
C7S C8S 1.499(8)
C11 C21 1.516(5)
C12 C62 1.397(5)
C12 C22 1.405(5)
C13 C23 1.402(5)
C13 C63 1.419(5)
C21 C31 1.400(6)
C22 C32 1.388(6)
C22 C72 1.546(6)
C23 C33 1.378(6)
C23 C73 1.521(6)
C31 C41 1.382(5)
C32 C42 1.380(6)
C33 C43 1.384(6)
C41 C51 1.520(5)
C42 C52 1.379(6)
C43 C53 1.360(6)
C52 C62 1.389(5)
C53 C63 1.387(5)
C62 C102 1.505(6)
C63 C103 1.510(5)
C72 C82 1.523(6)
C72 C92 1.544(6)
C73 C83 1.521(6)
C73 C93 1.530(6)
C102 C112 1.535(6)
C102 C122 1.535(6)
C103 C113 1.526(6)
C103 C123 1.546(6)
